data_7030912
loop_
_publ_author_name
'Swarts, Andrew J.'
'Mapolie, Selwyn F.'

_publ_section_title
;
 The synthesis and application of novel Ni(ii) N-alkyl dipyridylaldiminato
 complexes as selective ethylene oligomerisation catalysts.
;
_journal_issue 26
_journal_name_full 'Dalton transactions (Cambridge, England : 2003)'
_journal_page_first 9892
_journal_page_last 9900
_journal_paper_doi 10.1039/c4dt00537f
_journal_volume 43
_journal_year 2014
_chemical_formula_moiety '2(C13 H16 N3), Cl4 Ni, H2 O'
_chemical_formula_sum 'C26 H34 Cl4 N6 Ni O'
_chemical_formula_weight 647.10
_space_group_IT_number 15
_symmetry_cell_setting monoclinic
_symmetry_space_group_name_Hall '-C 2yc'
_symmetry_space_group_name_H-M 'C 1 2/c 1'
_atom_sites_solution_hydrogens geom
_atom_sites_solution_primary direct
_atom_sites_solution_secondary difmap
_audit_creation_method SHELXL-97
_cell_angle_alpha 90.00
_cell_angle_beta 123.276(2)
_cell_angle_gamma 90.00
_cell_formula_units_Z 4
_cell_length_a 21.751(4)
_cell_length_b 11.949(2)
_cell_length_c 13.415(2)
_cell_measurement_reflns_used 2911
_cell_measurement_temperature 100(2)
_cell_measurement_theta_max 28.41
_cell_measurement_theta_min 2.24
_cell_volume 2914.9(8)
_computing_cell_refinement 'SAINT (Bruker 2002)'
_computing_data_collection 'SAINT (Bruker 2002)'
_computing_data_reduction 'SAINT (Bruker 2002)'
_computing_molecular_graphics 'X-Seed (Atwood & Barbour, 2003)'
_computing_publication_material 'X-Seed (Atwood & Barbour, 2003)'
_computing_structure_refinement 'SHELXL-97 (Sheldrick, 2008)'
_computing_structure_solution 'SHELXS-97 (Sheldrick, 2008)'
_diffrn_ambient_temperature 100(2)
_diffrn_measured_fraction_theta_full 0.998
_diffrn_measured_fraction_theta_max 0.919
_diffrn_measurement_device_type 'Bruker APEX-II CCD'
_diffrn_measurement_method '\f and \w scans'
_diffrn_radiation_monochromator graphite
_diffrn_radiation_source 'fine-focus sealed tube'
_diffrn_radiation_type MoK\a
_diffrn_radiation_wavelength 0.71073
_diffrn_reflns_av_R_equivalents 0.0268
_diffrn_reflns_av_sigmaI/netI 0.0343
_diffrn_reflns_limit_h_max 23
_diffrn_reflns_limit_h_min -28
_diffrn_reflns_limit_k_max 16
_diffrn_reflns_limit_k_min -15
_diffrn_reflns_limit_l_max 17
_diffrn_reflns_limit_l_min -13
_diffrn_reflns_number 8948
_diffrn_reflns_theta_full 25.00
_diffrn_reflns_theta_max 28.43
_diffrn_reflns_theta_min 2.24
_diffrn_standards_number 0
_exptl_absorpt_coefficient_mu 1.064
_exptl_absorpt_correction_T_max 0.8983
_exptl_absorpt_correction_T_min 0.8028
_exptl_absorpt_correction_type numerical
_exptl_absorpt_process_details 'SADABS (Bruker, 2002)'
_exptl_crystal_colour blue
_exptl_crystal_density_diffrn 1.474
_exptl_crystal_density_method 'not measured'
_exptl_crystal_description shard
_exptl_crystal_F_000 1344
_exptl_crystal_size_max 0.22
_exptl_crystal_size_mid 0.15
_exptl_crystal_size_min 0.10
_refine_diff_density_max 0.352
_refine_diff_density_min -0.290
_refine_diff_density_rms 0.066
_refine_ls_extinction_method none
_refine_ls_goodness_of_fit_ref 1.050
_refine_ls_hydrogen_treatment mixed
_refine_ls_matrix_type full
_refine_ls_number_parameters 184
_refine_ls_number_reflns 3379
_refine_ls_number_restraints 0
_refine_ls_restrained_S_all 1.050
_refine_ls_R_factor_all 0.0412
_refine_ls_R_factor_gt 0.0310
_refine_ls_shift/su_max 0.000
_refine_ls_shift/su_mean 0.000
_refine_ls_structure_factor_coef Fsqd
_refine_ls_weighting_details 'calc w=1/[\s^2^(Fo^2^)+(0.0299P)^2^+1.7343P] where P=(Fo^2^+2Fc^2^)/3'
_refine_ls_weighting_scheme calc
_refine_ls_wR_factor_gt 0.0674
_refine_ls_wR_factor_ref 0.0718
_reflns_number_gt 2794
_reflns_number_total 3379
_reflns_threshold_expression >2sigma(I)
_cod_data_source_file c4dt00537f2.cif
_cod_data_source_block c:\1e-A.cif
_cod_depositor_comments
;Adding full bibliography for 7030911--7030912.cif.

The following automatic conversions were performed:

data name '_iucr_refine_instruction_details' was replaced with
'_iucr_refine_instructions_details' as specified in the replacement
file 'data/replacement-values/replacement_tags.lst'.

Automatic conversion script
Id: cif_correct_tags 9268 2022-04-12 08:56:07Z antanas 
;
_cod_original_cell_volume 2915.0(8)
_cod_original_sg_symbol_H-M 'C 2/c'
_cod_database_code 7030912

loop_
_symmetry_equiv_pos_as_xyz
'x, y, z'
'-x, y, -z+1/2'
'x+1/2, y+1/2, z'
'-x+1/2, y+1/2, -z+1/2'
'-x, -y, -z'
'x, -y, z-1/2'
'-x+1/2, -y+1/2, -z'
'x+1/2, -y+1/2, z-1/2'

loop_
_atom_site_label
_atom_site_type_symbol
_atom_site_fract_x
_atom_site_fract_y
_atom_site_fract_z
_atom_site_U_iso_or_equiv
_atom_site_adp_type
_atom_site_occupancy
_atom_site_symmetry_multiplicity
_atom_site_calc_flag
_atom_site_refinement_flags
Ni1 Ni 0.0000 0.24608(3) 0.2500 0.01559(10) Uani 1 2 d S
N1 N 0.29263(8) -0.01440(13) 0.37997(13) 0.0159(3) Uani 1 1 d .
N2 N 0.18408(8) -0.11870(13) 0.30104(14) 0.0203(3) Uani 1 1 d .
C3 C 0.33448(10) 0.07927(15) 0.41832(16) 0.0174(4) Uani 1 1 d .
C4 C 0.21980(10) -0.01669(16) 0.33545(15) 0.0185(4) Uani 1 1 d .
N5 N 0.29204(8) -0.22533(12) 0.38885(13) 0.0163(3) Uani 1 1 d .
C6 C 0.33019(10) -0.32150(15) 0.43282(16) 0.0173(4) Uani 1 1 d .
C7 C 0.22021(11) -0.41729(17) 0.38135(17) 0.0238(4) Uani 1 1 d .
H7 H 0.1954 -0.4841 0.3778 0.029 Uiso 1 1 calc R
C8 C 0.18512(11) 0.08441(17) 0.32788(17) 0.0228(4) Uani 1 1 d .
H8 H 0.1340 0.0865 0.2970 0.027 Uiso 1 1 calc R
C9 C 0.21984(10) -0.22275(16) 0.34388(16) 0.0187(4) Uani 1 1 d .
C10 C 0.29534(11) -0.42022(16) 0.42841(16) 0.0213(4) Uani 1 1 d .
H10 H 0.3221 -0.4883 0.4568 0.026 Uiso 1 1 calc R
C11 C 0.18145(10) -0.31848(17) 0.33989(17) 0.0223(4) Uani 1 1 d .
H11 H 0.1305 -0.3154 0.3096 0.027 Uiso 1 1 calc R
C12 C 0.41392(10) 0.06426(16) 0.46500(17) 0.0204(4) Uani 1 1 d .
H12A H 0.4372 0.0186 0.5375 0.031 Uiso 1 1 calc R
H12B H 0.4380 0.1376 0.4834 0.031 Uiso 1 1 calc R
H12C H 0.4188 0.0267 0.4047 0.031 Uiso 1 1 calc R
C13 C 0.22639(11) 0.18041(17) 0.36597(17) 0.0242(4) Uani 1 1 d .
H13 H 0.2033 0.2494 0.3613 0.029 Uiso 1 1 calc R
C14 C 0.41106(10) -0.31381(16) 0.48535(18) 0.0221(4) Uani 1 1 d .
H14A H 0.4193 -0.2874 0.4245 0.033 Uiso 1 1 calc R
H14B H 0.4335 -0.3878 0.5136 0.033 Uiso 1 1 calc R
H14C H 0.4333 -0.2612 0.5524 0.033 Uiso 1 1 calc R
C15 C 0.30144(11) 0.17932(16) 0.41139(16) 0.0215(4) Uani 1 1 d .
H15 H 0.3292 0.2467 0.4371 0.026 Uiso 1 1 calc R
C17 C 0.10281(10) -0.11700(19) 0.23067(18) 0.0286(5) Uani 1 1 d .
H17A H 0.0858 -0.1131 0.2847 0.043 Uiso 1 1 calc R
H17B H 0.0838 -0.1853 0.1825 0.043 Uiso 1 1 calc R
H17C H 0.0850 -0.0515 0.1781 0.043 Uiso 1 1 calc R
Cl3 Cl 0.08167(2) 0.36833(4) 0.25443(4) 0.01878(11) Uani 1 1 d .
Cl2 Cl 0.04505(3) 0.12624(4) 0.40501(4) 0.02293(12) Uani 1 1 d .
O3 O 0.0000 0.59785(19) 0.2500 0.0384(6) Uani 1 2 d S
H6 H 0.0311(17) 0.542(3) 0.245(3) 0.095(12) Uiso 1 1 d .
H1 H 0.3121(13) -0.080(2) 0.387(2) 0.040(7) Uiso 1 1 d .

loop_
_atom_site_aniso_label
_atom_site_aniso_U_11
_atom_site_aniso_U_22
_atom_site_aniso_U_33
_atom_site_aniso_U_23
_atom_site_aniso_U_13
_atom_site_aniso_U_12
Ni1 0.01585(17) 0.01113(16) 0.02276(19) 0.000 0.01248(14) 0.000
N1 0.0150(7) 0.0186(8) 0.0154(8) 0.0035(6) 0.0091(6) 0.0052(6)
N2 0.0113(7) 0.0305(9) 0.0175(8) 0.0020(7) 0.0069(6) 0.0025(7)
C3 0.0215(9) 0.0198(9) 0.0124(9) 0.0016(7) 0.0101(8) 0.0035(7)
C4 0.0174(9) 0.0276(10) 0.0112(9) 0.0048(8) 0.0084(7) 0.0051(8)
N5 0.0142(7) 0.0206(8) 0.0148(8) -0.0014(6) 0.0085(6) -0.0002(6)
C6 0.0191(9) 0.0211(9) 0.0148(9) -0.0012(7) 0.0114(8) -0.0001(7)
C7 0.0286(11) 0.0277(11) 0.0188(10) -0.0089(8) 0.0152(9) -0.0138(9)
C8 0.0189(10) 0.0339(11) 0.0179(10) 0.0073(8) 0.0115(8) 0.0124(8)
C9 0.0160(9) 0.0275(10) 0.0127(9) -0.0031(8) 0.0080(7) -0.0022(7)
C10 0.0281(10) 0.0199(10) 0.0174(10) -0.0023(8) 0.0136(8) -0.0032(8)
C11 0.0157(9) 0.0335(11) 0.0172(10) -0.0054(8) 0.0087(8) -0.0072(8)
C12 0.0172(9) 0.0207(9) 0.0227(10) -0.0017(8) 0.0106(8) 0.0000(7)
C13 0.0292(11) 0.0264(10) 0.0191(10) 0.0065(8) 0.0147(9) 0.0139(9)
C14 0.0204(10) 0.0207(10) 0.0270(11) 0.0020(8) 0.0142(8) 0.0024(8)
C15 0.0275(10) 0.0209(10) 0.0176(10) 0.0029(8) 0.0133(8) 0.0058(8)
C17 0.0119(9) 0.0440(13) 0.0246(11) 0.0030(9) 0.0067(8) 0.0015(9)
Cl3 0.0140(2) 0.0175(2) 0.0239(2) 0.00221(18) 0.00983(18) -0.00092(16)
Cl2 0.0244(2) 0.0190(2) 0.0295(3) 0.00703(19) 0.0174(2) 0.00444(18)
O3 0.0426(14) 0.0223(11) 0.0498(15) 0.000 0.0250(12) 0.000

loop_
_atom_type_symbol
_atom_type_description
_atom_type_scat_dispersion_real
_atom_type_scat_dispersion_imag
_atom_type_scat_source
C C 0.0033 0.0016 'International Tables Vol C Tables 4.2.6.8 and 6.1.1.4'
H H 0.0000 0.0000 'International Tables Vol C Tables 4.2.6.8 and 6.1.1.4'
N N 0.0061 0.0033 'International Tables Vol C Tables 4.2.6.8 and 6.1.1.4'
Cl Cl 0.1484 0.1585 'International Tables Vol C Tables 4.2.6.8 and 6.1.1.4'
Ni Ni 0.3393 1.1124 'International Tables Vol C Tables 4.2.6.8 and 6.1.1.4'
O O 0.0106 0.0060 'International Tables Vol C Tables 4.2.6.8 and 6.1.1.4'

loop_
_geom_angle_atom_site_label_1
_geom_angle_atom_site_label_2
_geom_angle_atom_site_label_3
_geom_angle
_geom_angle_site_symmetry_1
_geom_angle_site_symmetry_3
Cl2 Ni1 Cl2 101.29(3) 2 .
Cl2 Ni1 Cl3 111.668(18) 2 .
Cl2 Ni1 Cl3 116.424(18) . .
Cl2 Ni1 Cl3 116.423(18) 2 2
Cl2 Ni1 Cl3 111.668(18) . 2
Cl3 Ni1 Cl3 100.12(3) . 2
C4 N1 C3 124.41(16) . .
C4 N1 H1 114.2(16) . .
C3 N1 H1 121.2(16) . .
C4 N2 C9 123.92(15) . .
C4 N2 C17 117.22(16) . .
C9 N2 C17 118.11(16) . .
N1 C3 C15 118.48(17) . .
N1 C3 C12 116.29(15) . .
C15 C3 C12 125.23(17) . .
N1 C4 N2 118.24(16) . .
N1 C4 C8 117.99(17) . .
N2 C4 C8 123.77(17) . .
C9 N5 C6 120.32(16) . .
N5 C6 C10 121.03(17) . .
N5 C6 C14 115.83(16) . .
C10 C6 C14 123.14(17) . .
C11 C7 C10 120.69(18) . .
C11 C7 H7 119.7 . .
C10 C7 H7 119.7 . .
C13 C8 C4 118.62(18) . .
C13 C8 H8 120.7 . .
C4 C8 H8 120.7 . .
N5 C9 C11 121.75(17) . .
N5 C9 N2 116.88(16) . .
C11 C9 N2 121.36(17) . .
C6 C10 C7 118.46(18) . .
C6 C10 H10 120.8 . .
C7 C10 H10 120.8 . .
C7 C11 C9 117.68(18) . .
C7 C11 H11 121.2 . .
C9 C11 H11 121.2 . .
C3 C12 H12A 109.5 . .
C3 C12 H12B 109.5 . .
H12A C12 H12B 109.5 . .
C3 C12 H12C 109.5 . .
H12A C12 H12C 109.5 . .
H12B C12 H12C 109.5 . .
C8 C13 C15 121.67(18) . .
C8 C13 H13 119.2 . .
C15 C13 H13 119.2 . .
C6 C14 H14A 109.5 . .
C6 C14 H14B 109.5 . .
H14A C14 H14B 109.5 . .
C6 C14 H14C 109.5 . .
H14A C14 H14C 109.5 . .
H14B C14 H14C 109.5 . .
C3 C15 C13 118.82(18) . .
C3 C15 H15 120.6 . .
C13 C15 H15 120.6 . .
N2 C17 H17A 109.5 . .
N2 C17 H17B 109.5 . .
H17A C17 H17B 109.5 . .
N2 C17 H17C 109.5 . .
H17A C17 H17C 109.5 . .
H17B C17 H17C 109.5 . .

loop_
_geom_bond_atom_site_label_1
_geom_bond_atom_site_label_2
_geom_bond_distance
_geom_bond_site_symmetry_2
Ni1 Cl2 2.2581(6) 2
Ni1 Cl2 2.2581(6) .
Ni1 Cl3 2.2753(5) .
Ni1 Cl3 2.2753(5) 2
N1 C4 1.352(2) .
N1 C3 1.354(2) .
N1 H1 0.87(2) .
N2 C4 1.382(2) .
N2 C9 1.411(2) .
N2 C17 1.478(2) .
C3 C15 1.372(3) .
C3 C12 1.491(3) .
C4 C8 1.398(3) .
N5 C9 1.338(2) .
N5 C6 1.349(2) .
C6 C10 1.386(3) .
C6 C14 1.496(2) .
C7 C11 1.378(3) .
C7 C10 1.392(3) .
C7 H7 0.9500 .
C8 C13 1.371(3) .
C8 H8 0.9500 .
C9 C11 1.400(3) .
C10 H10 0.9500 .
C11 H11 0.9500 .
C12 H12A 0.9800 .
C12 H12B 0.9800 .
C12 H12C 0.9800 .
C13 C15 1.395(3) .
C13 H13 0.9500 .
C14 H14A 0.9800 .
C14 H14B 0.9800 .
C14 H14C 0.9800 .
C15 H15 0.9500 .
C17 H17A 0.9800 .
C17 H17B 0.9800 .
C17 H17C 0.9800 .
O3 H6 0.98(3) .

loop_
_geom_torsion_atom_site_label_1
_geom_torsion_atom_site_label_2
_geom_torsion_atom_site_label_3
_geom_torsion_atom_site_label_4
_geom_torsion
C4 N1 C3 C15 -0.4(3)
C4 N1 C3 C12 179.70(16)
C3 N1 C4 N2 -179.16(16)
C3 N1 C4 C8 0.3(3)
C9 N2 C4 N1 22.3(3)
C17 N2 C4 N1 -167.88(16)
C9 N2 C4 C8 -157.16(18)
C17 N2 C4 C8 12.7(3)
C9 N5 C6 C10 2.5(3)
C9 N5 C6 C14 -177.59(16)
N1 C4 C8 C13 -0.1(3)
N2 C4 C8 C13 179.28(17)
C6 N5 C9 C11 -0.5(3)
C6 N5 C9 N2 179.22(16)
C4 N2 C9 N5 -21.6(3)
C17 N2 C9 N5 168.65(16)
C4 N2 C9 C11 158.12(17)
C17 N2 C9 C11 -11.7(3)
N5 C6 C10 C7 -2.3(3)
C14 C6 C10 C7 177.77(17)
C11 C7 C10 C6 0.2(3)
C10 C7 C11 C9 1.7(3)
N5 C9 C11 C7 -1.6(3)
N2 C9 C11 C7 178.71(17)
C4 C8 C13 C15 0.1(3)
N1 C3 C15 C13 0.4(3)
C12 C3 C15 C13 -179.74(17)
C8 C13 C15 C3 -0.3(3)
